data_4118363
loop_
_publ_author_name
'Ang\'elique Ferry'
'Xavier Guinchard'
'Pascal Retailleau'
'David Crich'

_publ_contact_author_address
;Centre de Recherches de Gif
Institut de Chimie des Substances Naturelles-CNRS
1 avenue de la Terrasse
91198 Gif sur Yvette
France
;
_publ_contact_author_email xavier.guinchard@icsn.cnrs-gif.fr
_publ_contact_author_fax +33169077247
_publ_contact_author_name 'Guinchard, Xavier'
_publ_contact_author_phone +33169823011
_publ_section_title
;
 Synthesis, Characterization, and Coupling Reactions of Six-Membered
 Cyclic P-Chiral Ammonium Phosphonite-Boranes; Reactive H-Phosphinate
 Equivalents for the Stereoselective Synthesis of Glycomimetics
;
_journal_name_full 'Journal of the American Chemical Society'
_journal_page_first 12289
_journal_page_last 12301
_journal_paper_doi 10.1021/ja305104b
_journal_volume 134
_journal_year 2012
_chemical_absolute_configuration ad
_chemical_formula_moiety 'C28 H33 B O7 P, C6 H16 N'
_chemical_formula_sum 'C34 H49 B N O7 P'
_chemical_formula_weight 625.52
_chemical_name_systematic
; 
Triethylammonium (2R,3S,4S,5S,6R)-2-borane-3-acetoxy-4,5-bis(benzyloxy)-6-
((benzyloxy)methyl)-1,2-oxaphosphinan-2-olate  
;
_space_group_IT_number 19
_symmetry_cell_setting orthorhombic
_symmetry_space_group_name_Hall 'P 2ac 2ab'
_symmetry_space_group_name_H-M 'P 21 21 21'
_atom_sites_solution_hydrogens geom
_atom_sites_solution_primary direct
_atom_sites_solution_secondary difmap
_audit_creation_method SHELXL-97
_cell_angle_alpha 90.00
_cell_angle_beta 90.00
_cell_angle_gamma 90.00
_cell_formula_units_Z 4
_cell_length_a 9.1046(5)
_cell_length_b 12.9502(6)
_cell_length_c 30.533(2)
_cell_measurement_reflns_used 3581
_cell_measurement_temperature 193(2)
_cell_measurement_theta_max 68.0
_cell_measurement_theta_min 6.5
_cell_volume 3600.0(4)
_computing_cell_refinement 'CrystalClear-SM Expert 2.0 r4 (Rigaku, 2009)'
_computing_data_collection 'CrystalClear-SM Expert 2.0 r4 (Rigaku, 2009)'
_computing_data_reduction 'CrystalClear-SM Expert 2.0 r4 (Rigaku, 2009)'
_computing_molecular_graphics 'PLATON (Spek, 2003)'
_computing_publication_material 'SHELXL97 (Sheldrick, 2008)'
_computing_structure_refinement 'SHELXL97 (Sheldrick, 2008); CRYSTALBUILDER (Welter, 2006)'
_computing_structure_solution 'SHELXS97 (Sheldrick, 2008)'
_diffrn_ambient_temperature 193(2)
_diffrn_detector_type 'RAPID II large area curved imaging plate detector '
_diffrn_measured_fraction_theta_full 0.998
_diffrn_measured_fraction_theta_max 0.998
_diffrn_measurement_device_type 'Rigaku rapid II RAXIS conversion'
_diffrn_measurement_method 'profile data from \w-scans'
_diffrn_radiation_monochromator graphite
_diffrn_radiation_source 'fine-focus sealed tube'
_diffrn_radiation_type CuK\a
_diffrn_radiation_wavelength 1.54187
_diffrn_reflns_av_R_equivalents 0.0653
_diffrn_reflns_av_sigmaI/netI 0.0730
_diffrn_reflns_limit_h_max 8
_diffrn_reflns_limit_h_min -10
_diffrn_reflns_limit_k_max 15
_diffrn_reflns_limit_k_min -14
_diffrn_reflns_limit_l_max 36
_diffrn_reflns_limit_l_min -34
_diffrn_reflns_number 31784
_diffrn_reflns_theta_full 68.25
_diffrn_reflns_theta_max 68.25
_diffrn_reflns_theta_min 6.52
_exptl_absorpt_coefficient_mu 1.035
_exptl_absorpt_correction_T_max 1.000
_exptl_absorpt_correction_T_min 0.744
_exptl_absorpt_correction_type multi-scan
_exptl_absorpt_process_details 'FS_ABSCOR (Rigaku, 2009)'
_exptl_crystal_colour colourless
_exptl_crystal_density_diffrn 1.154
_exptl_crystal_description plate
_exptl_crystal_F_000 1344
_exptl_crystal_size_max 0.58
_exptl_crystal_size_mid 0.12
_exptl_crystal_size_min 0.05
_refine_diff_density_max 0.372
_refine_diff_density_min -0.272
_refine_diff_density_rms 0.043
_refine_ls_abs_structure_details 'Flack H D (1983), Acta Cryst. A39, 876-881;2825 Friedel pairs'
_refine_ls_abs_structure_Flack -0.01(3)
_refine_ls_extinction_coef 0.00140(19)
_refine_ls_extinction_expression Fc^*^=kFc[1+0.001xFc^2^\l^3^/sin(2\q)]^-1/4^
_refine_ls_extinction_method SHELXL
_refine_ls_goodness_of_fit_ref 1.090
_refine_ls_hydrogen_treatment constr
_refine_ls_matrix_type full
_refine_ls_number_parameters 403
_refine_ls_number_reflns 6540
_refine_ls_number_restraints 0
_refine_ls_restrained_S_all 1.090
_refine_ls_R_factor_all 0.0841
_refine_ls_R_factor_gt 0.0591
_refine_ls_shift/su_max 0.002
_refine_ls_shift/su_mean 0.000
_refine_ls_structure_factor_coef Fsqd
_refine_ls_weighting_details 'calc w=1/[\s^2^(Fo^2^)+(0.0617P)^2^+0.0790P] where P=(Fo^2^+2Fc^2^)/3'
_refine_ls_weighting_scheme calc
_refine_ls_wR_factor_gt 0.1314
_refine_ls_wR_factor_ref 0.1520
_reflns_number_gt 4489
_reflns_number_total 6540
_reflns_threshold_expression >2sigma(I)
_cod_data_source_file ja305104b_si_002_6.cif
_cod_data_source_block 15g\b
_cod_database_code 4118363

loop_
_symmetry_equiv_pos_as_xyz
'x, y, z'
'-x+1/2, -y, z+1/2'
'x+1/2, -y+1/2, -z'
'-x, y+1/2, -z+1/2'

loop_
_atom_site_label
_atom_site_type_symbol
_atom_site_fract_x
_atom_site_fract_y
_atom_site_fract_z
_atom_site_U_iso_or_equiv
_atom_site_adp_type
_atom_site_occupancy
_atom_site_symmetry_multiplicity
_atom_site_calc_flag
_atom_site_refinement_flags
P1 P 0.22506(10) 0.87644(7) 0.09635(3) 0.0483(3) Uani 1 1 d .
O1 O 0.3708(3) 0.76188(17) 0.15495(7) 0.0541(7) Uani 1 1 d .
O2 O 0.6292(3) 0.88508(18) 0.15233(8) 0.0598(7) Uani 1 1 d .
O3 O 0.5750(3) 1.09581(16) 0.13063(7) 0.0508(6) Uani 1 1 d .
O4 O 0.2916(2) 0.96815(16) 0.06559(7) 0.0450(6) Uani 1 1 d .
O5 O 0.1721(3) 0.79404(17) 0.06547(7) 0.0538(6) Uani 1 1 d .
O6 O 0.4892(3) 1.10928(17) 0.02203(7) 0.0491(6) Uani 1 1 d .
O7 O 0.5138(3) 0.63970(19) 0.12391(10) 0.0705(8) Uani 1 1 d .
N1 N 0.9068(3) 0.7038(2) 0.06801(9) 0.0491(7) Uani 1 1 d .
H1N H 0.9983 0.7344 0.0641 0.059 Uiso 1 1 calc R
C1 C 0.4013(4) 0.8349(2) 0.12000(11) 0.0441(8) Uani 1 1 d .
H1 H 0.4614 0.8003 0.0969 0.053 Uiso 1 1 calc R
C2 C 0.4882(4) 0.9238(2) 0.13943(11) 0.0453(9) Uani 1 1 d .
H2 H 0.4356 0.9506 0.1659 0.054 Uiso 1 1 calc R
C3 C 0.5110(4) 1.0120(2) 0.10706(10) 0.0432(8) Uani 1 1 d .
H3 H 0.5789 0.9894 0.0832 0.052 Uiso 1 1 calc R
C4 C 0.3680(4) 1.0515(2) 0.08725(11) 0.0420(8) Uani 1 1 d .
H4 H 0.3044 1.0769 0.1117 0.050 Uiso 1 1 calc R
C5 C 0.3868(4) 1.1377(3) 0.05532(10) 0.0491(9) Uani 1 1 d .
H5A H 0.2909 1.1544 0.0418 0.059 Uiso 1 1 calc R
H5B H 0.4225 1.2000 0.0708 0.059 Uiso 1 1 calc R
C6 C 0.5039(4) 1.1890(3) -0.00924(12) 0.0585(10) Uani 1 1 d .
H6A H 0.5394 1.2526 0.0054 0.070 Uiso 1 1 calc R
H6B H 0.4070 1.2041 -0.0224 0.070 Uiso 1 1 calc R
C7 C 0.6102(4) 1.1581(3) -0.04458(12) 0.0509(9) Uani 1 1 d .
C8 C 0.5904(5) 1.1941(3) -0.08692(13) 0.0670(11) Uani 1 1 d .
H8 H 0.5081 1.2362 -0.0937 0.080 Uiso 1 1 calc R
C9 C 0.6902(6) 1.1688(4) -0.11927(14) 0.0829(15) Uani 1 1 d .
H9 H 0.6768 1.1944 -0.1482 0.099 Uiso 1 1 calc R
C10 C 0.8077(6) 1.1075(4) -0.10996(17) 0.0851(15) Uani 1 1 d .
H10 H 0.8763 1.0910 -0.1324 0.102 Uiso 1 1 calc R
C11 C 0.8277(5) 1.0695(3) -0.06866(18) 0.0776(13) Uani 1 1 d .
H11 H 0.9083 1.0253 -0.0625 0.093 Uiso 1 1 calc R
C12 C 0.7298(5) 1.0958(3) -0.03590(14) 0.0612(10) Uani 1 1 d .
H12 H 0.7450 1.0707 -0.0070 0.073 Uiso 1 1 calc R
C13 C 0.4371(5) 0.6681(3) 0.15339(13) 0.0531(10) Uani 1 1 d .
C14 C 0.3982(5) 0.6074(3) 0.19303(12) 0.0739(13) Uani 1 1 d .
H14A H 0.3534 0.6531 0.2148 0.111 Uiso 1 1 calc R
H14B H 0.4872 0.5762 0.2053 0.111 Uiso 1 1 calc R
H14C H 0.3285 0.5529 0.1851 0.111 Uiso 1 1 calc R
C15 C 0.6880(5) 0.9200(3) 0.19348(12) 0.0665(12) Uani 1 1 d .
H15A H 0.6282 0.9782 0.2046 0.080 Uiso 1 1 calc R
H15B H 0.7897 0.9451 0.1892 0.080 Uiso 1 1 calc R
C16 C 0.6874(4) 0.8335(3) 0.22631(12) 0.0516(9) Uani 1 1 d .
C17 C 0.8004(5) 0.7651(3) 0.22678(13) 0.0712(12) Uani 1 1 d .
H17 H 0.8805 0.7741 0.2072 0.085 Uiso 1 1 calc R
C18 C 0.7998(6) 0.6810(4) 0.25605(16) 0.0866(15) Uani 1 1 d .
H18 H 0.8780 0.6324 0.2561 0.104 Uiso 1 1 calc R
C19 C 0.6848(9) 0.6706(4) 0.28438(17) 0.099(2) Uani 1 1 d .
H19 H 0.6830 0.6145 0.3044 0.119 Uiso 1 1 calc R
C20 C 0.5716(7) 0.7406(5) 0.28414(17) 0.106(2) Uani 1 1 d .
H20 H 0.4917 0.7328 0.3038 0.127 Uiso 1 1 calc R
C21 C 0.5744(5) 0.8209(4) 0.25575(14) 0.0794(14) Uani 1 1 d .
H21 H 0.4964 0.8696 0.2561 0.095 Uiso 1 1 calc R
C22 C 0.7155(4) 1.1308(3) 0.11544(13) 0.0600(10) Uani 1 1 d .
H22A H 0.7110 1.1477 0.0838 0.072 Uiso 1 1 calc R
H22B H 0.7908 1.0767 0.1199 0.072 Uiso 1 1 calc R
C23 C 0.7520(4) 1.2245(3) 0.14141(14) 0.0576(10) Uani 1 1 d .
C24 C 0.6971(4) 1.3195(3) 0.12936(14) 0.0641(11) Uani 1 1 d .
H24 H 0.6438 1.3257 0.1027 0.077 Uiso 1 1 calc R
C25 C 0.7177(5) 1.4057(3) 0.15511(18) 0.0796(14) Uani 1 1 d .
H25 H 0.6774 1.4704 0.1466 0.096 Uiso 1 1 calc R
C26 C 0.7966(6) 1.3971(4) 0.1928(2) 0.0972(17) Uani 1 1 d .
H26 H 0.8117 1.4561 0.2108 0.117 Uiso 1 1 calc R
C27 C 0.8539(6) 1.3042(4) 0.20500(19) 0.110(2) Uani 1 1 d .
H27 H 0.9093 1.2985 0.2313 0.132 Uiso 1 1 calc R
C28 C 0.8313(5) 1.2183(3) 0.17898(16) 0.0845(14) Uani 1 1 d .
H28 H 0.8719 1.1538 0.1875 0.101 Uiso 1 1 calc R
C30 C 0.8975(4) 0.6176(3) 0.03599(12) 0.0562(10) Uani 1 1 d .
H30A H 0.9856 0.5734 0.0393 0.067 Uiso 1 1 calc R
H30B H 0.8992 0.6467 0.0060 0.067 Uiso 1 1 calc R
C31 C 0.7615(5) 0.5505(3) 0.04081(14) 0.0713(12) Uani 1 1 d .
H31A H 0.7597 0.4988 0.0174 0.107 Uiso 1 1 calc R
H31B H 0.6735 0.5938 0.0389 0.107 Uiso 1 1 calc R
H31C H 0.7636 0.5156 0.0693 0.107 Uiso 1 1 calc R
C32 C 0.7949(5) 0.7859(3) 0.05995(15) 0.0699(12) Uani 1 1 d .
H32A H 0.7950 0.8345 0.0850 0.084 Uiso 1 1 calc R
H32B H 0.6965 0.7536 0.0585 0.084 Uiso 1 1 calc R
C33 C 0.9000(4) 0.6696(3) 0.11463(11) 0.0610(11) Uani 1 1 d .
H33A H 0.8034 0.6369 0.1200 0.073 Uiso 1 1 calc R
H33B H 0.9071 0.7310 0.1338 0.073 Uiso 1 1 calc R
C34 C 0.8216(6) 0.8454(3) 0.01840(15) 0.0990(17) Uani 1 1 d .
H34A H 0.7523 0.9031 0.0166 0.148 Uiso 1 1 calc R
H34B H 0.8075 0.7997 -0.0068 0.148 Uiso 1 1 calc R
H34C H 0.9223 0.8720 0.0183 0.148 Uiso 1 1 calc R
C35 C 1.0182(5) 0.5952(3) 0.12700(15) 0.0868(14) Uani 1 1 d .
H35A H 1.0145 0.5824 0.1586 0.130 Uiso 1 1 calc R
H35B H 1.1141 0.6242 0.1193 0.130 Uiso 1 1 calc R
H35C H 1.0035 0.5300 0.1112 0.130 Uiso 1 1 calc R
B1 B 0.0927(5) 0.9280(3) 0.13894(14) 0.0541(11) Uani 1 1 d .
H1BB H 0.1393 0.9845 0.1551 0.081 Uiso 1 1 calc R
H1CB H 0.0664 0.8725 0.1593 0.081 Uiso 1 1 calc R
H1DB H 0.0038 0.9535 0.1244 0.081 Uiso 1 1 calc R

loop_
_atom_site_aniso_label
_atom_site_aniso_U_11
_atom_site_aniso_U_22
_atom_site_aniso_U_33
_atom_site_aniso_U_23
_atom_site_aniso_U_13
_atom_site_aniso_U_12
P1 0.0579(6) 0.0413(5) 0.0458(5) -0.0033(5) 0.0067(5) -0.0045(5)
O1 0.0778(18) 0.0327(13) 0.0519(15) 0.0060(12) 0.0089(13) -0.0043(13)
O2 0.0700(17) 0.0526(15) 0.0569(16) 0.0016(14) -0.0163(13) 0.0057(14)
O3 0.0572(15) 0.0393(13) 0.0558(15) -0.0060(12) 0.0080(12) -0.0119(12)
O4 0.0564(14) 0.0376(12) 0.0411(13) -0.0002(11) -0.0008(11) -0.0027(12)
O5 0.0621(15) 0.0466(14) 0.0528(14) -0.0125(12) 0.0038(12) -0.0104(12)
O6 0.0628(15) 0.0377(13) 0.0469(14) 0.0093(11) 0.0076(12) 0.0048(12)
O7 0.087(2) 0.0450(16) 0.079(2) 0.0019(15) 0.0124(17) 0.0099(15)
N1 0.0531(18) 0.0399(16) 0.0543(18) -0.0033(16) 0.0029(15) -0.0010(14)
C1 0.062(2) 0.0308(17) 0.0391(19) 0.0036(16) 0.0063(17) -0.0011(17)
C2 0.062(2) 0.0374(19) 0.037(2) -0.0039(16) 0.0036(17) -0.0038(18)
C3 0.055(2) 0.0323(18) 0.042(2) -0.0048(16) 0.0029(16) -0.0023(17)
C4 0.050(2) 0.0346(18) 0.042(2) -0.0018(16) 0.0083(16) -0.0019(15)
C5 0.060(2) 0.041(2) 0.047(2) -0.0003(17) 0.0041(17) 0.0050(18)
C6 0.074(3) 0.046(2) 0.056(2) 0.0125(19) 0.007(2) 0.001(2)
C7 0.064(2) 0.040(2) 0.049(2) 0.0048(18) 0.0030(19) -0.0087(19)
C8 0.066(3) 0.082(3) 0.053(2) 0.015(2) 0.001(2) -0.010(2)
C9 0.090(4) 0.109(4) 0.050(3) -0.001(3) 0.012(3) -0.040(3)
C10 0.095(4) 0.080(3) 0.080(4) -0.025(3) 0.034(3) -0.026(3)
C11 0.082(3) 0.055(3) 0.096(4) -0.008(3) 0.021(3) -0.003(2)
C12 0.077(3) 0.046(2) 0.060(3) 0.004(2) 0.011(2) -0.002(2)
C13 0.069(3) 0.036(2) 0.054(3) 0.000(2) -0.009(2) -0.008(2)
C14 0.109(4) 0.044(2) 0.069(3) 0.014(2) -0.013(3) -0.007(2)
C15 0.086(3) 0.055(2) 0.059(3) 0.005(2) -0.020(2) -0.012(2)
C16 0.062(2) 0.054(2) 0.039(2) -0.0025(19) -0.0077(18) -0.009(2)
C17 0.082(3) 0.081(3) 0.051(3) -0.001(2) -0.002(2) 0.005(3)
C18 0.110(4) 0.069(3) 0.081(4) -0.002(3) -0.035(3) 0.012(3)
C19 0.164(6) 0.079(4) 0.054(3) 0.022(3) -0.029(4) -0.038(4)
C20 0.135(5) 0.131(5) 0.053(3) 0.001(4) 0.013(3) -0.055(5)
C21 0.079(3) 0.099(4) 0.060(3) -0.015(3) 0.014(2) -0.014(3)
C22 0.050(2) 0.055(2) 0.075(3) 0.002(2) 0.011(2) -0.004(2)
C23 0.058(3) 0.042(2) 0.073(3) 0.005(2) 0.001(2) -0.0126(18)
C24 0.069(3) 0.048(2) 0.075(3) 0.008(2) 0.002(2) -0.005(2)
C25 0.073(3) 0.045(2) 0.121(4) 0.005(3) 0.016(3) -0.011(2)
C26 0.092(4) 0.068(4) 0.131(5) -0.029(3) -0.006(4) -0.022(3)
C27 0.107(4) 0.085(4) 0.136(5) -0.022(4) -0.057(4) -0.008(3)
C28 0.090(3) 0.055(3) 0.108(4) 0.000(3) -0.038(3) -0.003(3)
C30 0.069(3) 0.046(2) 0.053(2) -0.008(2) 0.0070(19) -0.001(2)
C31 0.087(3) 0.064(3) 0.062(2) -0.016(2) 0.004(2) -0.033(2)
C32 0.068(3) 0.044(2) 0.098(3) -0.008(2) -0.010(2) 0.007(2)
C33 0.075(3) 0.062(3) 0.046(2) -0.006(2) 0.006(2) -0.014(2)
C34 0.133(4) 0.054(3) 0.110(4) 0.012(3) -0.055(3) 0.004(3)
C35 0.087(3) 0.082(3) 0.092(3) 0.034(3) -0.019(3) -0.014(3)
B1 0.058(3) 0.048(3) 0.056(3) -0.012(2) 0.012(2) -0.006(2)

loop_
_atom_type_symbol
_atom_type_description
_atom_type_scat_dispersion_real
_atom_type_scat_dispersion_imag
_atom_type_scat_source
C C 0.0181 0.0091 'International Tables Vol C Tables 4.2.6.8 and 6.1.1.4'
H H 0.0000 0.0000 'International Tables Vol C Tables 4.2.6.8 and 6.1.1.4'
B B 0.0090 0.0039 'International Tables Vol C Tables 4.2.6.8 and 6.1.1.4'
N N 0.0311 0.0180 'International Tables Vol C Tables 4.2.6.8 and 6.1.1.4'
O O 0.0492 0.0322 'International Tables Vol C Tables 4.2.6.8 and 6.1.1.4'
P P 0.2955 0.4335 'International Tables Vol C Tables 4.2.6.8 and 6.1.1.4'

loop_
_geom_angle_atom_site_label_1
_geom_angle_atom_site_label_2
_geom_angle_atom_site_label_3
_geom_angle
O5 P1 O4 105.97(12)
O5 P1 C1 108.58(15)
O4 P1 C1 96.58(14)
O5 P1 B1 118.44(17)
O4 P1 B1 112.04(16)
C1 P1 B1 112.85(18)
C13 O1 C1 118.2(3)
C2 O2 C15 117.6(3)
C3 O3 C22 116.2(3)
C4 O4 P1 117.36(19)
C6 O6 C5 110.8(3)
C30 N1 C33 113.7(3)
C30 N1 C32 112.8(3)
C33 N1 C32 109.9(3)
C30 N1 H1N 106.6
C33 N1 H1N 106.6
C32 N1 H1N 106.6
O1 C1 C2 107.9(3)
O1 C1 P1 108.2(2)
C2 C1 P1 112.7(2)
O1 C1 H1 109.3
C2 C1 H1 109.3
P1 C1 H1 109.3
O2 C2 C1 108.0(3)
O2 C2 C3 108.6(3)
C1 C2 C3 112.7(3)
O2 C2 H2 109.2
C1 C2 H2 109.2
C3 C2 H2 109.2
O3 C3 C4 107.1(2)
O3 C3 C2 107.3(2)
C4 C3 C2 113.1(3)
O3 C3 H3 109.7
C4 C3 H3 109.7
C2 C3 H3 109.7
O4 C4 C5 108.4(3)
O4 C4 C3 110.0(2)
C5 C4 C3 114.4(3)
O4 C4 H4 108.0
C5 C4 H4 108.0
C3 C4 H4 108.0
O6 C5 C4 110.3(3)
O6 C5 H5A 109.6
C4 C5 H5A 109.6
O6 C5 H5B 109.6
C4 C5 H5B 109.6
H5A C5 H5B 108.1
O6 C6 C7 110.6(3)
O6 C6 H6A 109.5
C7 C6 H6A 109.5
O6 C6 H6B 109.5
C7 C6 H6B 109.5
H6A C6 H6B 108.1
C12 C7 C8 118.5(4)
C12 C7 C6 121.7(3)
C8 C7 C6 119.8(4)
C9 C8 C7 120.2(4)
C9 C8 H8 119.9
C7 C8 H8 119.9
C10 C9 C8 120.3(4)
C10 C9 H9 119.8
C8 C9 H9 119.8
C9 C10 C11 120.5(5)
C9 C10 H10 119.8
C11 C10 H10 119.8
C10 C11 C12 119.6(5)
C10 C11 H11 120.2
C12 C11 H11 120.2
C7 C12 C11 120.9(4)
C7 C12 H12 119.5
C11 C12 H12 119.5
O7 C13 O1 124.1(4)
O7 C13 C14 126.1(4)
O1 C13 C14 109.8(3)
C13 C14 H14A 109.5
C13 C14 H14B 109.5
H14A C14 H14B 109.5
C13 C14 H14C 109.5
H14A C14 H14C 109.5
H14B C14 H14C 109.5
O2 C15 C16 110.3(3)
O2 C15 H15A 109.6
C16 C15 H15A 109.6
O2 C15 H15B 109.6
C16 C15 H15B 109.6
H15A C15 H15B 108.1
C17 C16 C21 118.8(4)
C17 C16 C15 119.4(4)
C21 C16 C15 121.8(4)
C16 C17 C18 120.5(4)
C16 C17 H17 119.7
C18 C17 H17 119.7
C19 C18 C17 118.8(5)
C19 C18 H18 120.6
C17 C18 H18 120.6
C18 C19 C20 120.5(5)
C18 C19 H19 119.8
C20 C19 H19 119.8
C21 C20 C19 119.8(5)
C21 C20 H20 120.1
C19 C20 H20 120.1
C20 C21 C16 121.6(5)
C20 C21 H21 119.2
C16 C21 H21 119.2
O3 C22 C23 106.6(3)
O3 C22 H22A 110.4
C23 C22 H22A 110.4
O3 C22 H22B 110.4
C23 C22 H22B 110.4
H22A C22 H22B 108.6
C28 C23 C24 118.1(4)
C28 C23 C22 121.4(4)
C24 C23 C22 120.3(4)
C23 C24 C25 121.4(4)
C23 C24 H24 119.3
C25 C24 H24 119.3
C26 C25 C24 119.2(5)
C26 C25 H25 120.4
C24 C25 H25 120.4
C27 C26 C25 120.3(5)
C27 C26 H26 119.8
C25 C26 H26 119.8
C26 C27 C28 119.7(5)
C26 C27 H27 120.1
C28 C27 H27 120.1
C23 C28 C27 121.2(4)
C23 C28 H28 119.4
C27 C28 H28 119.4
N1 C30 C31 114.3(3)
N1 C30 H30A 108.7
C31 C30 H30A 108.7
N1 C30 H30B 108.7
C31 C30 H30B 108.7
H30A C30 H30B 107.6
C30 C31 H31A 109.5
C30 C31 H31B 109.5
H31A C31 H31B 109.5
C30 C31 H31C 109.5
H31A C31 H31C 109.5
H31B C31 H31C 109.5
N1 C32 C34 113.2(4)
N1 C32 H32A 108.9
C34 C32 H32A 108.9
N1 C32 H32B 108.9
C34 C32 H32B 108.9
H32A C32 H32B 107.8
N1 C33 C35 113.8(3)
N1 C33 H33A 108.8
C35 C33 H33A 108.8
N1 C33 H33B 108.8
C35 C33 H33B 108.8
H33A C33 H33B 107.7
C32 C34 H34A 109.5
C32 C34 H34B 109.5
H34A C34 H34B 109.5
C32 C34 H34C 109.5
H34A C34 H34C 109.5
H34B C34 H34C 109.5
C33 C35 H35A 109.5
C33 C35 H35B 109.5
H35A C35 H35B 109.5
C33 C35 H35C 109.5
H35A C35 H35C 109.5
H35B C35 H35C 109.5
P1 B1 H1BB 109.5
P1 B1 H1CB 109.5
H1BB B1 H1CB 109.5
P1 B1 H1DB 109.5
H1BB B1 H1DB 109.5
H1CB B1 H1DB 109.5

loop_
_geom_bond_atom_site_label_1
_geom_bond_atom_site_label_2
_geom_bond_distance
P1 O5 1.503(2)
P1 O4 1.631(2)
P1 C1 1.840(3)
P1 B1 1.895(4)
O1 C13 1.357(4)
O1 C1 1.453(3)
O2 C2 1.434(4)
O2 C15 1.439(4)
O3 C3 1.427(3)
O3 C22 1.434(4)
O4 C4 1.444(3)
O6 C6 1.413(4)
O6 C5 1.428(4)
O7 C13 1.197(4)
N1 C30 1.487(4)
N1 C33 1.492(4)
N1 C32 1.493(4)
N1 H1N 0.9300
C1 C2 1.518(4)
C1 H1 1.0000
C2 C3 1.525(4)
C2 H2 1.0000
C3 C4 1.524(4)
C3 H3 1.0000
C4 C5 1.492(4)
C4 H4 1.0000
C5 H5A 0.9900
C5 H5B 0.9900
C6 C7 1.503(5)
C6 H6A 0.9900
C6 H6B 0.9900
C7 C12 1.381(5)
C7 C8 1.386(5)
C8 C9 1.381(5)
C8 H8 0.9500
C9 C10 1.363(7)
C9 H9 0.9500
C10 C11 1.365(6)
C10 H10 0.9500
C11 C12 1.383(5)
C11 H11 0.9500
C12 H12 0.9500
C13 C14 1.486(5)
C14 H14A 0.9800
C14 H14B 0.9800
C14 H14C 0.9800
C15 C16 1.503(5)
C15 H15A 0.9900
C15 H15B 0.9900
C16 C17 1.357(5)
C16 C21 1.376(5)
C17 C18 1.409(6)
C17 H17 0.9500
C18 C19 1.365(7)
C18 H18 0.9500
C19 C20 1.372(7)
C19 H19 0.9500
C20 C21 1.353(7)
C20 H20 0.9500
C21 H21 0.9500
C22 C23 1.487(5)
C22 H22A 0.9900
C22 H22B 0.9900
C23 C28 1.358(5)
C23 C24 1.378(5)
C24 C25 1.378(5)
C24 H24 0.9500
C25 C26 1.363(7)
C25 H25 0.9500
C26 C27 1.362(7)
C26 H26 0.9500
C27 C28 1.383(6)
C27 H27 0.9500
C28 H28 0.9500
C30 C31 1.520(5)
C30 H30A 0.9900
C30 H30B 0.9900
C31 H31A 0.9800
C31 H31B 0.9800
C31 H31C 0.9800
C32 C34 1.504(6)
C32 H32A 0.9900
C32 H32B 0.9900
C33 C35 1.493(5)
C33 H33A 0.9900
C33 H33B 0.9900
C34 H34A 0.9800
C34 H34B 0.9800
C34 H34C 0.9800
C35 H35A 0.9800
C35 H35B 0.9800
C35 H35C 0.9800
B1 H1BB 0.9800
B1 H1CB 0.9800
B1 H1DB 0.9800

loop_
_geom_torsion_atom_site_label_1
_geom_torsion_atom_site_label_2
_geom_torsion_atom_site_label_3
_geom_torsion_atom_site_label_4
_geom_torsion
O5 P1 O4 C4 -172.1(2)
C1 P1 O4 C4 -60.5(2)
B1 P1 O4 C4 57.4(3)
C13 O1 C1 C2 -112.1(3)
C13 O1 C1 P1 125.7(3)
O5 P1 C1 O1 -79.6(2)
O4 P1 C1 O1 171.06(19)
B1 P1 C1 O1 53.8(3)
O5 P1 C1 C2 161.2(2)
O4 P1 C1 C2 51.9(2)
B1 P1 C1 C2 -65.4(3)
C15 O2 C2 C1 -138.5(3)
C15 O2 C2 C3 99.1(3)
O1 C1 C2 O2 67.0(3)
P1 C1 C2 O2 -173.6(2)
O1 C1 C2 C3 -173.0(3)
P1 C1 C2 C3 -53.7(3)
C22 O3 C3 C4 -117.6(3)
C22 O3 C3 C2 120.6(3)
O2 C2 C3 O3 -68.4(3)
C1 C2 C3 O3 172.1(3)
O2 C2 C3 C4 173.7(3)
C1 C2 C3 C4 54.1(4)
P1 O4 C4 C5 -166.3(2)
P1 O4 C4 C3 68.0(3)
O3 C3 C4 O4 -175.7(2)
C2 C3 C4 O4 -57.6(3)
O3 C3 C4 C5 62.1(3)
C2 C3 C4 C5 -179.8(3)
C6 O6 C5 C4 178.0(3)
O4 C4 C5 O6 -69.4(3)
C3 C4 C5 O6 53.8(4)
C5 O6 C6 C7 -179.2(3)
O6 C6 C7 C12 -33.2(5)
O6 C6 C7 C8 148.0(3)
C12 C7 C8 C9 -1.0(6)
C6 C7 C8 C9 177.9(4)
C7 C8 C9 C10 0.8(6)
C8 C9 C10 C11 0.6(7)
C9 C10 C11 C12 -1.7(6)
C8 C7 C12 C11 -0.2(5)
C6 C7 C12 C11 -179.0(4)
C10 C11 C12 C7 1.5(6)
C1 O1 C13 O7 -3.8(5)
C1 O1 C13 C14 177.0(3)
C2 O2 C15 C16 109.7(4)
O2 C15 C16 C17 84.1(4)
O2 C15 C16 C21 -95.2(4)
C21 C16 C17 C18 1.8(6)
C15 C16 C17 C18 -177.5(3)
C16 C17 C18 C19 -1.1(6)
C17 C18 C19 C20 0.3(8)
C18 C19 C20 C21 -0.3(8)
C19 C20 C21 C16 1.0(7)
C17 C16 C21 C20 -1.8(6)
C15 C16 C21 C20 177.5(4)
C3 O3 C22 C23 173.9(3)
O3 C22 C23 C28 92.4(4)
O3 C22 C23 C24 -83.2(4)
C28 C23 C24 C25 -1.9(6)
C22 C23 C24 C25 173.8(4)
C23 C24 C25 C26 1.3(6)
C24 C25 C26 C27 -0.2(8)
C25 C26 C27 C28 -0.3(9)
C24 C23 C28 C27 1.4(7)
C22 C23 C28 C27 -174.3(5)
C26 C27 C28 C23 -0.3(9)
C33 N1 C30 C31 56.4(4)
C32 N1 C30 C31 -69.6(4)
C30 N1 C32 C34 -68.3(4)
C33 N1 C32 C34 163.7(3)
C30 N1 C33 C35 58.4(4)
C32 N1 C33 C35 -174.1(3)
